data_4301933
loop_
_publ_author_name
'Sonja Tragl'
'Markus Str\"obele'
'Jochen Glaser'
'Cristian Vicent'
'Rosa Llusar'
'H.-J\"urgen Meyer'

_publ_contact_author
;
        H.-Juergen Meyer
        Institut fuer Anorganische Chemie
        Universitaet Tuebingen
        Ob dem Himmelreich 7
        72074 Tuebingen
        Bundesrepublik Deutschland
;
_publ_contact_author_email juergen.meyer@uni-tuebingen.de
_publ_contact_author_fax '07071 29-5702'
_publ_contact_author_phone '07071 29-76226'
_publ_section_title
;
Compounds with the Electron-Rich [W6Cl18]2- Cluster Anion
;
_journal_name_full 'Inorganic Chemistry'
_journal_page_first 3825
_journal_page_last 3831
_journal_paper_doi 10.1021/ic8019843
_journal_volume 48
_journal_year 2009
_chemical_formula_sum 'C20 H20 Cl18 Co2 W6'
_chemical_formula_weight 2119.42
_chemical_name_systematic
; 
 ? 
;
_space_group_IT_number 141
_symmetry_cell_setting tetragonal
_symmetry_space_group_name_Hall '-I 4bd 2'
_symmetry_space_group_name_H-M 'I 41/a m d :2'
_atom_sites_solution_hydrogens geom
_atom_sites_solution_primary direct
_atom_sites_solution_secondary difmap
_audit_creation_method SHELXL-97
_cell_angle_alpha 90.00
_cell_angle_beta 90.00
_cell_angle_gamma 90.00
_cell_formula_units_Z 4
_cell_length_a 13.4793(10)
_cell_length_b 13.4793(10)
_cell_length_c 21.874(3)
_cell_measurement_reflns_used 898
_cell_measurement_temperature 293(2)
_cell_measurement_theta_max 29.94
_cell_measurement_theta_min 2.83
_cell_volume 3974.3(7)
_computing_cell_refinement 'Bruker SMART'
_computing_data_collection 'Bruker SMART'
_computing_data_reduction 'Bruker SAINT'
_computing_molecular_graphics 'Bruker SHELXTL'
_computing_publication_material 'Bruker SHELXTL'
_computing_structure_refinement 'SHELXL-97 (Sheldrick, 1997)'
_computing_structure_solution 'SHELXS-97 (Sheldrick, 1990)'
_diffrn_ambient_temperature 293(2)
_diffrn_measured_fraction_theta_full 0.999
_diffrn_measured_fraction_theta_max 0.999
_diffrn_measurement_device_type 'CCD area detector'
_diffrn_measurement_method 'phi and omega scans'
_diffrn_radiation_monochromator graphite
_diffrn_radiation_source 'fine-focus sealed tube'
_diffrn_radiation_type MoK\a
_diffrn_radiation_wavelength 0.71073
_diffrn_reflns_av_R_equivalents 0.0587
_diffrn_reflns_av_sigmaI/netI 0.0294
_diffrn_reflns_limit_h_max 18
_diffrn_reflns_limit_h_min -16
_diffrn_reflns_limit_k_max 14
_diffrn_reflns_limit_k_min -18
_diffrn_reflns_limit_l_max 30
_diffrn_reflns_limit_l_min -29
_diffrn_reflns_number 15633
_diffrn_reflns_theta_full 30.00
_diffrn_reflns_theta_max 30.00
_diffrn_reflns_theta_min 1.77
_exptl_absorpt_coefficient_mu 19.331
_exptl_absorpt_correction_type empirical
_exptl_crystal_colour brown
_exptl_crystal_density_diffrn 3.542
_exptl_crystal_density_method 'not measured'
_exptl_crystal_description prism
_exptl_crystal_F_000 3776
_exptl_crystal_size_max 0.09
_exptl_crystal_size_mid 0.08
_exptl_crystal_size_min 0.08
_refine_diff_density_max 0.957
_refine_diff_density_min -2.330
_refine_diff_density_rms 0.227
_refine_ls_extinction_method none
_refine_ls_goodness_of_fit_ref 1.039
_refine_ls_hydrogen_treatment constr
_refine_ls_matrix_type full
_refine_ls_number_parameters 62
_refine_ls_number_reflns 1568
_refine_ls_number_restraints 0
_refine_ls_restrained_S_all 1.039
_refine_ls_R_factor_all 0.0513
_refine_ls_R_factor_gt 0.0310
_refine_ls_shift/su_max 0.000
_refine_ls_shift/su_mean 0.000
_refine_ls_structure_factor_coef Fsqd
_refine_ls_weighting_details 'calc w=1/[\s^2^(Fo^2^)+(0.0388P)^2^+26.9871P] where P=(Fo^2^+2Fc^2^)/3'
_refine_ls_weighting_scheme calc
_refine_ls_wR_factor_gt 0.0692
_refine_ls_wR_factor_ref 0.0776
_reflns_number_gt 1143
_reflns_number_total 1568
_reflns_threshold_expression >2sigma(I)
_cod_data_source_file ic8019843_si_001_1.cif
_cod_data_source_block CoCp2[W6Cl18]
_cod_depositor_comments
;
The following automatic conversions were performed:
'_symmetry_cell_setting' value 'Tetragonal' changed to 'tetragonal'
according to '/home/saulius/struct/CIF-dictionaries/cif_core.dic'
dictionary named 'cif_core.dic' version 2.4.1 from 2010-06-29.

Automatic conversion script
Id: cif_fix_enum 1527 2010-12-29 10:47:43Z saulius 
;
_cod_original_sg_symbol_H-M 'I 41/a m d'
_cod_database_code 4301933
_ratio_of_minimum_to_maximum_apparent_transmission 0.736336

loop_
_symmetry_equiv_pos_as_xyz
'x, y, z'
'-x+1/2, -y, z+1/2'
'-y+1/4, x+3/4, z+1/4'
'y+1/4, -x+1/4, z+3/4'
'-x+1/2, y, -z+1/2'
'x, -y, -z'
'y+1/4, x+3/4, -z+1/4'
'-y+1/4, -x+1/4, -z+3/4'
'x+1/2, y+1/2, z+1/2'
'-x+1, -y+1/2, z+1'
'-y+3/4, x+5/4, z+3/4'
'y+3/4, -x+3/4, z+5/4'
'-x+1, y+1/2, -z+1'
'x+1/2, -y+1/2, -z+1/2'
'y+3/4, x+5/4, -z+3/4'
'-y+3/4, -x+3/4, -z+5/4'
'-x, -y, -z'
'x-1/2, y, -z-1/2'
'y-1/4, -x-3/4, -z-1/4'
'-y-1/4, x-1/4, -z-3/4'
'x-1/2, -y, z-1/2'
'-x, y, z'
'-y-1/4, -x-3/4, z-1/4'
'y-1/4, x-1/4, z-3/4'
'-x+1/2, -y+1/2, -z+1/2'
'x, y+1/2, -z'
'y+1/4, -x-1/4, -z+1/4'
'-y+1/4, x+1/4, -z-1/4'
'x, -y+1/2, z'
'-x+1/2, y+1/2, z+1/2'
'-y+1/4, -x-1/4, z+1/4'
'y+1/4, x+1/4, z-1/4'

loop_
_atom_site_label
_atom_site_type_symbol
_atom_site_fract_x
_atom_site_fract_y
_atom_site_fract_z
_atom_site_U_iso_or_equiv
_atom_site_adp_type
_atom_site_occupancy
_atom_site_symmetry_multiplicity
_atom_site_calc_flag
_atom_site_refinement_flags
_atom_site_disorder_assembly
_atom_site_disorder_group
W1 W 0.393526(17) 0.356474(17) 0.1250 0.02405(11) Uani 1 2 d S . .
W2 W 0.5000 0.2500 0.03232(2) 0.02630(13) Uani 1 4 d S . .
Cl1 Cl 0.5000 0.2500 -0.07845(15) 0.0505(11) Uani 1 4 d S . .
Cl2 Cl 0.26425(12) 0.48575(12) 0.1250 0.0451(6) Uani 1 2 d S . .
Cl3 Cl 0.5000 0.49824(17) 0.12156(11) 0.0358(5) Uani 1 2 d S . .
Cl4 Cl 0.37370(15) 0.37259(13) 0.01673(8) 0.0391(4) Uani 1 1 d . . .
Co1 Co 0.0000 0.5000 0.0000 0.0296(4) Uani 1 4 d S . .
C1 C 0.0000 0.6061(12) 0.0661(8) 0.081(5) Uani 1 2 d S . .
H1 H 0.0000 0.5975 0.1083 0.097 Uiso 1 2 calc SR . .
C2 C 0.0813(8) 0.6141(7) 0.0269(6) 0.072(3) Uani 1 1 d . . .
H2 H 0.1470 0.6093 0.0396 0.086 Uiso 1 1 calc R . .
C3 C 0.0527(7) 0.3699(6) 0.0326(5) 0.058(3) Uani 1 1 d . . .
H3 H 0.0941 0.3609 0.0662 0.070 Uiso 1 1 calc R . .

loop_
_atom_site_aniso_label
_atom_site_aniso_U_11
_atom_site_aniso_U_22
_atom_site_aniso_U_33
_atom_site_aniso_U_23
_atom_site_aniso_U_13
_atom_site_aniso_U_12
W1 0.02157(13) 0.02157(13) 0.02899(19) -0.00216(11) -0.00216(11) 0.00348(12)
W2 0.0407(3) 0.0194(3) 0.0188(2) 0.000 0.000 0.000
Cl1 0.092(4) 0.040(2) 0.0192(14) 0.000 0.000 0.000
Cl2 0.0360(8) 0.0360(8) 0.0633(17) -0.0064(10) -0.0064(10) 0.0144(11)
Cl3 0.0327(11) 0.0239(10) 0.0510(14) -0.0039(12) 0.000 0.000
Cl4 0.0535(12) 0.0312(9) 0.0327(8) 0.0023(6) -0.0085(7) 0.0076(7)
Co1 0.0307(9) 0.0259(9) 0.0323(9) 0.0079(8) 0.000 0.000
C1 0.108(15) 0.054(9) 0.080(12) -0.019(8) 0.000 0.000
C2 0.063(6) 0.037(5) 0.115(10) -0.011(6) -0.041(7) 0.002(5)
C3 0.056(6) 0.035(4) 0.085(7) 0.022(4) -0.018(5) 0.002(4)

loop_
_atom_type_symbol
_atom_type_description
_atom_type_scat_dispersion_real
_atom_type_scat_dispersion_imag
_atom_type_scat_source
C C 0.0033 0.0016 'International Tables Vol C Tables 4.2.6.8 and 6.1.1.4'
H H 0.0000 0.0000 'International Tables Vol C Tables 4.2.6.8 and 6.1.1.4'
Cl Cl 0.1484 0.1585 'International Tables Vol C Tables 4.2.6.8 and 6.1.1.4'
Co Co 0.3494 0.9721 'International Tables Vol C Tables 4.2.6.8 and 6.1.1.4'
W W -0.8490 6.8722 'International Tables Vol C Tables 4.2.6.8 and 6.1.1.4'

loop_
_geom_angle_atom_site_label_1
_geom_angle_atom_site_label_2
_geom_angle_atom_site_label_3
_geom_angle
_geom_angle_site_symmetry_1
_geom_angle_site_symmetry_3
_geom_angle_publ_flag
Cl3 W1 Cl3 163.83(7) . 20_656 ?
Cl3 W1 Cl4 89.79(8) . 16_554 ?
Cl3 W1 Cl4 87.90(7) 20_656 16_554 ?
Cl3 W1 Cl4 87.90(7) . . ?
Cl3 W1 Cl4 89.79(8) 20_656 . ?
Cl4 W1 Cl4 163.54(9) 16_554 . ?
Cl3 W1 Cl2 81.91(3) . . ?
Cl3 W1 Cl2 81.91(3) 20_656 . ?
Cl4 W1 Cl2 81.77(4) 16_554 . ?
Cl4 W1 Cl2 81.77(4) . . ?
Cl3 W1 W2 97.00(5) . 27_565 ?
Cl3 W1 W2 94.43(5) 20_656 27_565 ?
Cl4 W1 W2 53.27(5) 16_554 27_565 ?
Cl4 W1 W2 143.19(5) . 27_565 ?
Cl2 W1 W2 135.035(9) . 27_565 ?
Cl3 W1 W2 94.43(5) . . ?
Cl3 W1 W2 97.00(5) 20_656 . ?
Cl4 W1 W2 143.19(5) 16_554 . ?
Cl4 W1 W2 53.27(5) . . ?
Cl2 W1 W2 135.035(9) . . ?
W2 W1 W2 89.930(19) 27_565 . ?
Cl3 W1 W1 53.11(3) . 27_565 ?
Cl3 W1 W1 143.05(3) 20_656 27_565 ?
Cl4 W1 W1 95.21(4) 16_554 27_565 ?
Cl4 W1 W1 96.41(5) . 27_565 ?
Cl2 W1 W1 135.0 . 27_565 ?
W2 W1 W1 59.980(5) 27_565 27_565 ?
W2 W1 W1 59.980(5) . 27_565 ?
Cl3 W1 W1 143.05(3) . 20_656 ?
Cl3 W1 W1 53.11(3) 20_656 20_656 ?
Cl4 W1 W1 96.41(5) 16_554 20_656 ?
Cl4 W1 W1 95.21(4) . 20_656 ?
Cl2 W1 W1 135.0 . 20_656 ?
W2 W1 W1 59.980(5) 27_565 20_656 ?
W2 W1 W1 59.980(5) . 20_656 ?
W1 W1 W1 90.0 27_565 20_656 ?
Cl4 W2 Cl4 163.64(9) 29 22_655 ?
Cl4 W2 Cl4 87.17(9) 29 . ?
Cl4 W2 Cl4 90.51(10) 22_655 . ?
Cl4 W2 Cl4 90.51(10) 29 10_554 ?
Cl4 W2 Cl4 87.17(9) 22_655 10_554 ?
Cl4 W2 Cl4 163.64(9) . 10_554 ?
Cl4 W2 Cl1 81.82(4) 29 . ?
Cl4 W2 Cl1 81.82(4) 22_655 . ?
Cl4 W2 Cl1 81.82(4) . . ?
Cl4 W2 Cl1 81.82(4) 10_554 . ?
Cl4 W2 W1 143.21(5) 29 27_565 ?
Cl4 W2 W1 53.15(4) 22_655 27_565 ?
Cl4 W2 W1 96.37(4) . 27_565 ?
Cl4 W2 W1 95.17(5) 10_554 27_565 ?
Cl1 W2 W1 134.965(9) . 27_565 ?
Cl4 W2 W1 96.37(4) 29 10_554 ?
Cl4 W2 W1 95.17(5) 22_655 10_554 ?
Cl4 W2 W1 143.21(5) . 10_554 ?
Cl4 W2 W1 53.15(4) 10_554 10_554 ?
Cl1 W2 W1 134.965(9) . 10_554 ?
W1 W2 W1 60.040(11) 27_565 10_554 ?
Cl4 W2 W1 53.15(4) 29 20_656 ?
Cl4 W2 W1 143.21(5) 22_655 20_656 ?
Cl4 W2 W1 95.17(5) . 20_656 ?
Cl4 W2 W1 96.37(4) 10_554 20_656 ?
Cl1 W2 W1 134.965(9) . 20_656 ?
W1 W2 W1 90.070(19) 27_565 20_656 ?
W1 W2 W1 60.040(11) 10_554 20_656 ?
Cl4 W2 W1 95.17(5) 29 . ?
Cl4 W2 W1 96.37(4) 22_655 . ?
Cl4 W2 W1 53.15(4) . . ?
Cl4 W2 W1 143.21(5) 10_554 . ?
Cl1 W2 W1 134.965(9) . . ?
W1 W2 W1 60.040(11) 27_565 . ?
W1 W2 W1 90.070(19) 10_554 . ?
W1 W2 W1 60.040(11) 20_656 . ?
W1 Cl3 W1 73.77(7) . 27_565 ?
W1 Cl4 W2 73.58(5) . . ?
C2 Co1 C2 180.0(7) 17_565 . ?
C2 Co1 C2 112.7(6) 17_565 22 ?
C2 Co1 C2 67.3(6) . 22 ?
C2 Co1 C2 67.3(6) 17_565 6_565 ?
C2 Co1 C2 112.7(6) . 6_565 ?
C2 Co1 C2 180.0(7) 22 6_565 ?
C2 Co1 C3 68.0(4) 17_565 . ?
C2 Co1 C3 112.0(4) . . ?
C2 Co1 C3 139.8(4) 22 . ?
C2 Co1 C3 40.2(4) 6_565 . ?
C2 Co1 C3 40.2(4) 17_565 22 ?
C2 Co1 C3 139.8(4) . 22 ?
C2 Co1 C3 112.0(4) 22 22 ?
C2 Co1 C3 68.0(4) 6_565 22 ?
C3 Co1 C3 41.1(5) . 22 ?
C2 Co1 C3 139.8(4) 17_565 6_565 ?
C2 Co1 C3 40.2(4) . 6_565 ?
C2 Co1 C3 68.0(4) 22 6_565 ?
C2 Co1 C3 112.0(4) 6_565 6_565 ?
C3 Co1 C3 138.9(5) . 6_565 ?
C3 Co1 C3 180.0(6) 22 6_565 ?
C2 Co1 C3 112.0(4) 17_565 17_565 ?
C2 Co1 C3 68.0(4) . 17_565 ?
C2 Co1 C3 40.2(4) 22 17_565 ?
C2 Co1 C3 139.8(4) 6_565 17_565 ?
C3 Co1 C3 180.000(1) . 17_565 ?
C3 Co1 C3 138.9(5) 22 17_565 ?
C3 Co1 C3 41.1(5) 6_565 17_565 ?
C2 Co1 C1 139.3(4) 17_565 . ?
C2 Co1 C1 40.7(4) . . ?
C2 Co1 C1 40.7(4) 22 . ?
C2 Co1 C1 139.3(4) 6_565 . ?
C3 Co1 C1 111.0(6) . . ?
C3 Co1 C1 111.0(6) 22 . ?
C3 Co1 C1 69.0(6) 6_565 . ?
C3 Co1 C1 69.0(6) 17_565 . ?
C2 Co1 C1 40.7(4) 17_565 17_565 ?
C2 Co1 C1 139.3(4) . 17_565 ?
C2 Co1 C1 139.3(4) 22 17_565 ?
C2 Co1 C1 40.7(4) 6_565 17_565 ?
C3 Co1 C1 69.0(6) . 17_565 ?
C3 Co1 C1 69.0(6) 22 17_565 ?
C3 Co1 C1 111.0(6) 6_565 17_565 ?
C3 Co1 C1 111.0(6) 17_565 17_565 ?
C1 Co1 C1 180.0(7) . 17_565 ?
C2 C1 C2 103.6(15) 22 . ?
C2 C1 Co1 67.6(8) 22 . ?
C2 C1 Co1 67.6(8) . . ?
C3 C2 C1 111.9(11) 6_565 . ?
C3 C2 Co1 71.6(6) 6_565 . ?
C1 C2 Co1 71.8(8) . . ?
C2 C3 C3 106.3(7) 6_565 22 ?
C2 C3 Co1 68.2(5) 6_565 . ?
C3 C3 Co1 69.4(3) 22 . ?

loop_
_geom_bond_atom_site_label_1
_geom_bond_atom_site_label_2
_geom_bond_distance
_geom_bond_site_symmetry_2
_geom_bond_publ_flag
W1 Cl3 2.3910(19) . ?
W1 Cl3 2.3910(19) 20_656 ?
W1 Cl4 2.3932(18) 16_554 ?
W1 Cl4 2.3932(18) . ?
W1 Cl2 2.464(2) . ?
W1 W2 2.8687(5) 27_565 ?
W1 W2 2.8687(5) . ?
W1 W1 2.8704(5) 27_565 ?
W1 W1 2.8704(5) 20_656 ?
W2 Cl4 2.3969(18) 29 ?
W2 Cl4 2.3969(18) 22_655 ?
W2 Cl4 2.3969(18) . ?
W2 Cl4 2.3969(18) 10_554 ?
W2 Cl1 2.423(3) . ?
W2 W1 2.8687(5) 27_565 ?
W2 W1 2.8687(5) 10_554 ?
W2 W1 2.8687(5) 20_656 ?
Cl3 W1 2.3910(19) 27_565 ?
Co1 C2 1.979(9) 17_565 ?
Co1 C2 1.979(9) . ?
Co1 C2 1.979(9) 22 ?
Co1 C2 1.979(9) 6_565 ?
Co1 C3 2.022(8) . ?
Co1 C3 2.022(8) 22 ?
Co1 C3 2.022(8) 6_565 ?
Co1 C3 2.022(8) 17_565 ?
Co1 C1 2.034(16) . ?
Co1 C1 2.034(16) 17_565 ?
C1 C2 1.395(15) 22 ?
C1 C2 1.395(15) . ?
C2 C3 1.376(15) 6_565 ?
C3 C2 1.376(15) 6_565 ?
C3 C3 1.420(18) 22 ?
